data_1515683
loop_
_publ_author_name
'P\'erez-Gal\'an, Patricia'
'Herrero-G\'omez, Elena'
'Hog, Daniel T.'
'Martin, Nolwenn J. A.'
'Maseras, Feliu'
'Echavarren, Antonio M.'

_publ_section_title
;
 Mechanism of the gold-catalyzed cyclopropanation of alkenes with
 1,6-enynes
;
_journal_issue 1
_journal_name_full 'Chemical Science'
_journal_page_first 141
_journal_paper_doi 10.1039/c0sc00335b
_journal_volume 2
_journal_year 2011
_chemical_formula_sum 'C33 H34 O4 S2'
_chemical_formula_weight 558.72
_chemical_name_systematic
;
?
;
_space_group_IT_number 2
_symmetry_cell_setting triclinic
_symmetry_space_group_name_Hall '-P 1'
_symmetry_space_group_name_H-M 'P -1'
_atom_sites_solution_hydrogens geom
_atom_sites_solution_primary direct
_atom_sites_solution_secondary difmap
_audit_creation_method SHELXL-97
_cell_angle_alpha 111.389(5)
_cell_angle_beta 92.772(5)
_cell_angle_gamma 103.536(6)
_cell_formula_units_Z 2
_cell_length_a 10.7285(12)
_cell_length_b 10.9833(12)
_cell_length_c 13.0463(12)
_cell_measurement_reflns_used 467
_cell_measurement_temperature 100(2)
_cell_measurement_theta_max 30.29
_cell_measurement_theta_min 2.79
_cell_volume 1376.4(3)
_computing_cell_refinement 'Bruker APEX2 v2008.6-1'
_computing_data_collection 'Bruker APEX2 v2008.6-1'
_computing_data_reduction 'Bruker SAINT V7.60A'
_computing_molecular_graphics 'Bruker SHELXTL'
_computing_publication_material 'Bruker SHELXTL'
_computing_structure_refinement 'SHELXS-97 (Sheldrick, 2008)'
_computing_structure_solution 'SHELXS-97 (Sheldrick, 2008)'
_diffrn_ambient_temperature 100(2)
_diffrn_detector_area_resol_mean 512
_diffrn_detector_type '4K CCD area detector APEX II'
_diffrn_measured_fraction_theta_full 0.905
_diffrn_measured_fraction_theta_max 0.905
_diffrn_measurement_device_type 'Kappa 4-axis goniometer bruker-nonius'
_diffrn_measurement_method
;
Fullsphere data collection, phi and omega scans
;
_diffrn_measurement_specimen_support 'magnetic support whith 10 micron nylon fiber cryoloop'
_diffrn_radiation_monochromator 'Multilayer Montel 200 mirrors'
_diffrn_radiation_type MoK\a
_diffrn_radiation_wavelength 0.71073
_diffrn_reflns_av_R_equivalents 0.0825
_diffrn_reflns_av_sigmaI/netI 0.1115
_diffrn_reflns_limit_h_max 12
_diffrn_reflns_limit_h_min -15
_diffrn_reflns_limit_k_max 15
_diffrn_reflns_limit_k_min -10
_diffrn_reflns_limit_l_max 18
_diffrn_reflns_limit_l_min -18
_diffrn_reflns_number 18615
_diffrn_reflns_theta_full 30.29
_diffrn_reflns_theta_max 30.29
_diffrn_reflns_theta_min 2.79
_diffrn_source 'rotating anode X-ray tube'
_diffrn_source_current 70
_diffrn_source_power 50
_diffrn_source_size '3 mm x 0.3 mm fine focus'
_diffrn_source_type 'Bruker-Nonius FR 591'
_exptl_absorpt_coefficient_mu 0.232
_exptl_absorpt_correction_T_max 1.0
_exptl_absorpt_correction_T_min 0.9773
_exptl_absorpt_correction_type empirical
_exptl_absorpt_process_details
;
SADABS Version 2008/1 Bruker-Nonius
Blessing, Acta Cryst. (1995) A51 33-38
;
_exptl_crystal_colour colourless
_exptl_crystal_density_diffrn 1.348
_exptl_crystal_density_method 'not measured'
_exptl_crystal_description BLock
_exptl_crystal_F_000 592
_exptl_crystal_size_max 0.20
_exptl_crystal_size_mid 0.10
_exptl_crystal_size_min 0.10
_refine_diff_density_max 0.539
_refine_diff_density_min -0.600
_refine_diff_density_rms 0.106
_refine_ls_extinction_method none
_refine_ls_goodness_of_fit_ref 1.056
_refine_ls_hydrogen_treatment noref
_refine_ls_matrix_type full
_refine_ls_number_parameters 352
_refine_ls_number_reflns 7467
_refine_ls_number_restraints 0
_refine_ls_restrained_S_all 1.056
_refine_ls_R_factor_all 0.1108
_refine_ls_R_factor_gt 0.0729
_refine_ls_shift/su_max 0.000
_refine_ls_shift/su_mean 0.000
_refine_ls_structure_factor_coef Fsqd
_refine_ls_weighting_details 'calc w=1/[\s^2^(Fo^2^)+(0.0856P)^2^+1.7473P] where P=(Fo^2^+2Fc^2^)/3'
_refine_ls_weighting_scheme calc
_refine_ls_wR_factor_gt 0.1838
_refine_ls_wR_factor_ref 0.2100
_reflns_number_gt 5081
_reflns_number_total 7467
_reflns_threshold_expression >2sigma(I)
_cod_data_source_file c0sc00335b.txt
_cod_data_source_block dhog14_0m
_cod_depositor_comments
;
The following automatic conversions were performed:
'_diffrn_measurement_specimen_suppport' tag replaced with
'_diffrn_measurement_specimen_support'.

Automatic conversion script
Id: cif_correct_tags 1440 2010-10-19 06:21:57Z saulius 

The following automatic conversions were performed:

'_symmetry_cell_setting' value 'Triclinic' changed to 'triclinic'
according to
/usr/data/users/saulius/automatic-downloads/retrospective/RSC/lib/dictionaries/cif_core.dic
dictionary named 'cif_core.dic' version 2.4.2 from 2011-04-26.

Automatic conversion script
Id: cif_fix_values 2281 2013-09-26 08:29:07Z andrius 
;
_cod_original_cell_volume 1376.4(2)
_cod_original_sg_symbol_H-M P-1
_cod_database_code 1515683

loop_
_symmetry_equiv_pos_as_xyz
'x, y, z'
'-x, -y, -z'

loop_
_atom_site_label
_atom_site_type_symbol
_atom_site_fract_x
_atom_site_fract_y
_atom_site_fract_z
_atom_site_U_iso_or_equiv
_atom_site_adp_type
_atom_site_occupancy
_atom_site_symmetry_multiplicity
_atom_site_calc_flag
_atom_site_refinement_flags
S1 S 0.64084(6) 0.76401(8) 0.25745(6) 0.01526(17) Uani 1 1 d .
C1 C 0.7567(3) 0.7903(3) 0.1631(2) 0.0143(5) Uani 1 1 d .
O1 O 0.5291(2) 0.6628(2) 0.18396(18) 0.0216(5) Uani 1 1 d .
S2 S 0.92221(7) 0.88111(8) 0.23535(6) 0.01639(18) Uani 1 1 d .
C2 C 0.7515(3) 0.6471(3) 0.0742(2) 0.0166(6) Uani 1 1 d .
H2A H 0.8384 0.6380 0.0644 0.020 Uiso 1 1 calc R
H2B H 0.7058 0.5762 0.0971 0.020 Uiso 1 1 calc R
O2 O 0.7040(2) 0.7345(3) 0.34190(17) 0.0207(5) Uani 1 1 d .
C3 C 0.6800(3) 0.6369(3) -0.0333(2) 0.0161(6) Uani 1 1 d .
H3 H 0.6139 0.5528 -0.0786 0.019 Uiso 1 1 calc R
O3 O 0.9170(2) 0.9996(2) 0.32919(18) 0.0218(5) Uani 1 1 d .
C4 C 0.7556(3) 0.7223(3) -0.0900(2) 0.0155(6) Uani 1 1 d .
H4 H 0.8455 0.7688 -0.0544 0.019 Uiso 1 1 calc R
O4 O 0.9942(2) 0.8977(2) 0.14889(18) 0.0218(5) Uani 1 1 d .
C5 C 0.6552(3) 0.7713(3) -0.0184(2) 0.0158(6) Uani 1 1 d .
C6 C 0.7119(3) 0.8727(3) 0.1003(2) 0.0167(6) Uani 1 1 d .
H6A H 0.6469 0.9143 0.1364 0.020 Uiso 1 1 calc R
H6B H 0.7848 0.9437 0.0995 0.020 Uiso 1 1 calc R
C7 C 0.5356(3) 0.7879(3) -0.0693(2) 0.0155(5) Uani 1 1 d .
H7 H 0.5490 0.8737 -0.0798 0.019 Uiso 1 1 calc R
C8 C 0.4301(3) 0.6725(3) -0.1538(2) 0.0165(6) Uani 1 1 d .
H8 H 0.4432 0.5823 -0.1704 0.020 Uiso 1 1 calc R
C9 C 0.3713(3) 0.6909(4) -0.2532(2) 0.0227(7) Uani 1 1 d .
H9A H 0.4189 0.6593 -0.3145 0.027 Uiso 1 1 calc R
H9B H 0.3817 0.7870 -0.2344 0.027 Uiso 1 1 calc R
C10 C 0.2259(3) 0.6148(4) -0.2922(3) 0.0304(8) Uani 1 1 d .
H10A H 0.2111 0.5709 -0.3727 0.037 Uiso 1 1 calc R
H10B H 0.2041 0.5443 -0.2628 0.037 Uiso 1 1 calc R
C11 C 0.1370(3) 0.7062(4) -0.2560(3) 0.0274(8) Uani 1 1 d .
H11 H 0.0972 0.7260 -0.3106 0.033 Uiso 1 1 calc R
C12 C 0.1107(3) 0.7606(4) -0.1538(3) 0.0235(7) Uani 1 1 d .
H12 H 0.0531 0.8141 -0.1430 0.028 Uiso 1 1 calc R
C13 C 0.1661(3) 0.7433(4) -0.0537(3) 0.0249(7) Uani 1 1 d .
H13A H 0.1609 0.6481 -0.0725 0.030 Uiso 1 1 calc R
H13B H 0.1149 0.7710 0.0056 0.030 Uiso 1 1 calc R
C14 C 0.3100(3) 0.8286(4) -0.0120(3) 0.0221(7) Uani 1 1 d .
H14A H 0.3304 0.8934 -0.0472 0.027 Uiso 1 1 calc R
H14B H 0.3208 0.8793 0.0677 0.027 Uiso 1 1 calc R
C15 C 0.4040(3) 0.7411(3) -0.0370(2) 0.0170(6) Uani 1 1 d .
H15 H 0.4035 0.6877 0.0089 0.020 Uiso 1 1 calc R
C16 C 0.5891(3) 0.9119(3) 0.3207(2) 0.0171(6) Uani 1 1 d .
C17 C 0.4684(3) 0.9135(4) 0.2783(3) 0.0230(7) Uani 1 1 d .
H17 H 0.4204 0.8409 0.2153 0.028 Uiso 1 1 calc R
C18 C 0.4197(3) 1.0231(4) 0.3299(3) 0.0290(8) Uani 1 1 d .
H18 H 0.3394 1.0250 0.3013 0.035 Uiso 1 1 calc R
C19 C 0.4916(3) 1.1305(4) 0.4246(3) 0.0277(8) Uani 1 1 d .
H19 H 0.4591 1.2043 0.4597 0.033 Uiso 1 1 calc R
C20 C 0.6114(3) 1.1277(4) 0.4669(3) 0.0266(8) Uani 1 1 d .
H20 H 0.6587 1.2001 0.5303 0.032 Uiso 1 1 calc R
C21 C 0.6619(3) 1.0187(4) 0.4161(3) 0.0235(7) Uani 1 1 d .
H21 H 0.7422 1.0169 0.4449 0.028 Uiso 1 1 calc R
C22 C 0.9856(3) 0.7755(3) 0.2853(2) 0.0180(6) Uani 1 1 d .
C23 C 0.9818(3) 0.7900(4) 0.3957(2) 0.0241(7) Uani 1 1 d .
H23 H 0.9449 0.8539 0.4429 0.029 Uiso 1 1 calc R
C24 C 1.0339(3) 0.7076(4) 0.4338(3) 0.0300(8) Uani 1 1 d .
H24 H 1.0320 0.7165 0.5073 0.036 Uiso 1 1 calc R
C25 C 1.0888(3) 0.6121(4) 0.3640(3) 0.0305(8) Uani 1 1 d .
H25 H 1.1214 0.5561 0.3904 0.037 Uiso 1 1 calc R
C26 C 1.0953(3) 0.5999(4) 0.2543(3) 0.0281(8) Uani 1 1 d .
H26 H 1.1336 0.5369 0.2080 0.034 Uiso 1 1 calc R
C27 C 1.0447(3) 0.6815(4) 0.2149(3) 0.0234(7) Uani 1 1 d .
H27 H 1.0495 0.6746 0.1421 0.028 Uiso 1 1 calc R
C28 C 0.7355(3) 0.6858(3) -0.2131(2) 0.0157(6) Uani 1 1 d .
C29 C 0.6599(3) 0.5602(3) -0.2894(2) 0.0176(6) Uani 1 1 d .
H29 H 0.6196 0.4938 -0.2643 0.021 Uiso 1 1 calc R
C30 C 0.6447(3) 0.5336(3) -0.4030(2) 0.0188(6) Uani 1 1 d .
H30 H 0.5921 0.4506 -0.4530 0.023 Uiso 1 1 calc R
C31 C 0.7073(3) 0.6299(4) -0.4419(2) 0.0209(6) Uani 1 1 d .
H31 H 0.6983 0.6111 -0.5178 0.025 Uiso 1 1 calc R
C32 C 0.7837(3) 0.7547(4) -0.3666(2) 0.0217(6) Uani 1 1 d .
H32 H 0.8259 0.8200 -0.3920 0.026 Uiso 1 1 calc R
C33 C 0.7971(3) 0.7821(3) -0.2531(2) 0.0193(6) Uani 1 1 d .
H33 H 0.8480 0.8661 -0.2033 0.023 Uiso 1 1 calc R

loop_
_atom_site_aniso_label
_atom_site_aniso_U_11
_atom_site_aniso_U_22
_atom_site_aniso_U_33
_atom_site_aniso_U_23
_atom_site_aniso_U_13
_atom_site_aniso_U_12
S1 0.0174(3) 0.0147(4) 0.0140(3) 0.0067(3) 0.0013(2) 0.0034(3)
C1 0.0196(12) 0.0113(14) 0.0114(11) 0.0038(10) 0.0010(9) 0.0043(10)
O1 0.0205(10) 0.0173(12) 0.0224(10) 0.0057(9) 0.0003(8) 0.0007(8)
S2 0.0171(3) 0.0157(4) 0.0143(3) 0.0044(3) 0.0021(2) 0.0031(3)
C2 0.0233(13) 0.0123(15) 0.0138(12) 0.0039(11) 0.0007(10) 0.0066(10)
O2 0.0232(10) 0.0260(13) 0.0192(10) 0.0150(10) 0.0027(8) 0.0082(9)
C3 0.0170(12) 0.0175(15) 0.0122(11) 0.0050(11) 0.0005(9) 0.0035(10)
O3 0.0216(10) 0.0169(12) 0.0183(10) -0.0006(9) 0.0012(8) 0.0021(8)
C4 0.0171(12) 0.0161(15) 0.0120(11) 0.0053(11) 0.0020(9) 0.0024(10)
O4 0.0224(10) 0.0223(13) 0.0214(10) 0.0103(9) 0.0062(8) 0.0036(9)
C5 0.0185(12) 0.0152(15) 0.0123(11) 0.0042(11) 0.0021(10) 0.0036(10)
C6 0.0213(13) 0.0156(15) 0.0131(12) 0.0052(11) 0.0012(10) 0.0057(11)
C7 0.0196(12) 0.0115(14) 0.0169(12) 0.0073(11) 0.0015(10) 0.0040(10)
C8 0.0181(12) 0.0173(15) 0.0126(12) 0.0037(11) 0.0026(10) 0.0057(10)
C9 0.0210(13) 0.033(2) 0.0150(13) 0.0081(13) 0.0028(10) 0.0099(12)
C10 0.0241(15) 0.039(2) 0.0203(15) 0.0009(15) -0.0027(12) 0.0120(14)
C11 0.0219(14) 0.034(2) 0.0243(15) 0.0079(15) -0.0033(12) 0.0113(13)
C12 0.0174(13) 0.0255(19) 0.0286(16) 0.0108(14) 0.0012(11) 0.0074(12)
C13 0.0220(14) 0.035(2) 0.0241(15) 0.0150(14) 0.0100(12) 0.0128(13)
C14 0.0264(15) 0.0227(18) 0.0172(13) 0.0039(13) 0.0020(11) 0.0126(12)
C15 0.0193(13) 0.0188(16) 0.0143(12) 0.0063(11) 0.0038(10) 0.0078(11)
C16 0.0217(13) 0.0149(15) 0.0162(12) 0.0070(11) 0.0053(10) 0.0053(11)
C17 0.0256(15) 0.0262(19) 0.0175(13) 0.0067(13) 0.0025(11) 0.0107(13)
C18 0.0328(17) 0.033(2) 0.0277(16) 0.0121(15) 0.0089(14) 0.0189(15)
C19 0.0349(17) 0.0235(19) 0.0308(17) 0.0126(15) 0.0162(14) 0.0137(14)
C20 0.0290(16) 0.0200(18) 0.0255(15) 0.0043(14) 0.0099(13) 0.0030(13)
C21 0.0216(14) 0.0243(18) 0.0205(14) 0.0068(13) 0.0053(11) 0.0014(12)
C22 0.0161(12) 0.0190(16) 0.0182(13) 0.0072(12) -0.0005(10) 0.0041(11)
C23 0.0189(13) 0.035(2) 0.0160(13) 0.0081(13) -0.0007(10) 0.0059(13)
C24 0.0240(15) 0.048(3) 0.0218(15) 0.0176(16) -0.0008(12) 0.0101(15)
C25 0.0260(16) 0.036(2) 0.0375(19) 0.0237(17) -0.0025(14) 0.0090(14)
C26 0.0256(15) 0.032(2) 0.0289(16) 0.0112(15) 0.0015(13) 0.0136(14)
C27 0.0215(14) 0.0283(19) 0.0205(14) 0.0074(13) 0.0023(11) 0.0105(12)
C28 0.0165(12) 0.0190(16) 0.0133(12) 0.0074(11) 0.0028(9) 0.0062(10)
C29 0.0196(13) 0.0183(16) 0.0153(12) 0.0067(12) 0.0038(10) 0.0050(11)
C30 0.0216(13) 0.0191(16) 0.0133(12) 0.0021(12) -0.0003(10) 0.0088(11)
C31 0.0266(14) 0.0286(19) 0.0136(12) 0.0093(12) 0.0064(11) 0.0160(13)
C32 0.0269(14) 0.0246(18) 0.0195(14) 0.0129(13) 0.0072(11) 0.0097(12)
C33 0.0176(12) 0.0207(16) 0.0180(13) 0.0061(12) 0.0034(10) 0.0043(11)

loop_
_atom_type_symbol
_atom_type_description
_atom_type_scat_dispersion_real
_atom_type_scat_dispersion_imag
_atom_type_scat_source
C C 0.0033 0.0016 'International Tables Vol C Tables 4.2.6.8 and 6.1.1.4'
H H 0.0000 0.0000 'International Tables Vol C Tables 4.2.6.8 and 6.1.1.4'
O O 0.0106 0.0060 'International Tables Vol C Tables 4.2.6.8 and 6.1.1.4'
S S 0.1246 0.1234 'International Tables Vol C Tables 4.2.6.8 and 6.1.1.4'

loop_
_geom_angle_atom_site_label_1
_geom_angle_atom_site_label_2
_geom_angle_atom_site_label_3
_geom_angle
O2 S1 O1 118.63(15)
O2 S1 C16 109.47(14)
O1 S1 C16 105.86(14)
O2 S1 C1 108.63(13)
O1 S1 C1 103.94(12)
C16 S1 C1 110.04(14)
C6 C1 C2 107.4(2)
C6 C1 S2 108.54(19)
C2 C1 S2 111.1(2)
C6 C1 S1 109.42(19)
C2 C1 S1 107.14(19)
S2 C1 S1 113.08(14)
O4 S2 O3 119.28(14)
O4 S2 C22 107.16(14)
O3 S2 C22 108.42(15)
O4 S2 C1 104.11(13)
O3 S2 C1 108.34(13)
C22 S2 C1 109.19(14)
C3 C2 C1 106.2(3)
C5 C3 C4 60.64(19)
C5 C3 C2 109.8(2)
C4 C3 C2 115.1(2)
C28 C4 C3 123.6(2)
C28 C4 C5 121.1(3)
C3 C4 C5 59.40(19)
C7 C5 C3 124.8(2)
C7 C5 C4 120.6(2)
C3 C5 C4 60.0(2)
C7 C5 C6 116.3(3)
C3 C5 C6 108.8(2)
C4 C5 C6 114.4(2)
C5 C6 C1 106.4(2)
C5 C7 C8 124.5(3)
C5 C7 C15 121.1(3)
C8 C7 C15 59.55(18)
C15 C8 C9 123.2(3)
C15 C8 C7 60.39(18)
C9 C8 C7 119.6(3)
C8 C9 C10 114.0(3)
C11 C10 C9 113.4(3)
C12 C11 C10 126.0(3)
C11 C12 C13 125.4(3)
C12 C13 C14 111.8(3)
C15 C14 C13 112.5(3)
C8 C15 C14 121.6(3)
C8 C15 C7 60.06(18)
C14 C15 C7 122.0(3)
C17 C16 C21 121.0(3)
C17 C16 S1 117.8(2)
C21 C16 S1 120.9(3)
C18 C17 C16 119.9(3)
C17 C18 C19 119.6(3)
C20 C19 C18 120.2(3)
C19 C20 C21 121.0(3)
C20 C21 C16 118.3(3)
C23 C22 C27 120.6(3)
C23 C22 S2 119.6(3)
C27 C22 S2 119.8(2)
C24 C23 C22 118.7(3)
C23 C24 C25 121.0(3)
C24 C25 C26 120.2(4)
C27 C26 C25 119.7(3)
C26 C27 C22 119.7(3)
C33 C28 C29 118.6(3)
C33 C28 C4 117.9(3)
C29 C28 C4 123.5(3)
C28 C29 C30 120.3(3)
C31 C30 C29 120.5(3)
C30 C31 C32 119.4(3)
C31 C32 C33 120.0(3)
C32 C33 C28 121.1(3)

loop_
_geom_bond_atom_site_label_1
_geom_bond_atom_site_label_2
_geom_bond_distance
S1 O2 1.439(2)
S1 O1 1.442(2)
S1 C16 1.765(3)
S1 C1 1.840(3)
C1 C6 1.558(4)
C1 C2 1.563(4)
C1 S2 1.833(3)
S2 O4 1.439(2)
S2 O3 1.440(2)
S2 C22 1.764(4)
C2 C3 1.519(4)
C3 C5 1.506(5)
C3 C4 1.515(4)
C4 C28 1.498(4)
C4 C5 1.525(4)
C5 C7 1.494(4)
C5 C6 1.531(4)
C7 C8 1.515(4)
C7 C15 1.519(4)
C8 C15 1.507(4)
C8 C9 1.513(4)
C9 C10 1.547(4)
C10 C11 1.513(5)
C11 C12 1.323(4)
C12 C13 1.501(5)
C13 C14 1.558(5)
C14 C15 1.518(4)
C16 C17 1.390(4)
C16 C21 1.395(4)
C17 C18 1.383(5)
C18 C19 1.390(5)
C19 C20 1.386(5)
C20 C21 1.388(5)
C22 C23 1.394(4)
C22 C27 1.407(4)
C23 C24 1.384(6)
C24 C25 1.386(6)
C25 C26 1.394(5)
C26 C27 1.379(5)
C28 C33 1.392(4)
C28 C29 1.396(4)
C29 C30 1.396(4)
C30 C31 1.386(5)
C31 C32 1.389(5)
C32 C33 1.392(4)

loop_
_geom_torsion_atom_site_label_1
_geom_torsion_atom_site_label_2
_geom_torsion_atom_site_label_3
_geom_torsion_atom_site_label_4
_geom_torsion
O2 S1 C1 C6 -159.12(19)
O1 S1 C1 C6 73.7(2)
C16 S1 C1 C6 -39.3(2)
O2 S1 C1 C2 84.7(2)
O1 S1 C1 C2 -42.5(2)
C16 S1 C1 C2 -155.5(2)
O2 S1 C1 S2 -38.0(2)
O1 S1 C1 S2 -165.22(17)
C16 S1 C1 S2 81.8(2)
C6 C1 S2 O4 -55.1(2)
C2 C1 S2 O4 62.8(2)
S1 C1 S2 O4 -176.73(17)
C6 C1 S2 O3 72.8(2)
C2 C1 S2 O3 -169.3(2)
S1 C1 S2 O3 -48.8(2)
C6 C1 S2 C22 -169.30(18)
C2 C1 S2 C22 -51.4(2)
S1 C1 S2 C22 69.09(19)
C6 C1 C2 C3 -10.9(3)
S2 C1 C2 C3 -129.5(2)
S1 C1 C2 C3 106.6(2)
C1 C2 C3 C5 6.5(3)
C1 C2 C3 C4 72.5(3)
C5 C3 C4 C28 -109.1(3)
C2 C3 C4 C28 151.3(3)
C2 C3 C4 C5 -99.6(3)
C4 C3 C5 C7 108.3(3)
C2 C3 C5 C7 -143.4(3)
C2 C3 C5 C4 108.4(2)
C4 C3 C5 C6 -107.9(2)
C2 C3 C5 C6 0.5(3)
C28 C4 C5 C7 -1.8(4)
C3 C4 C5 C7 -115.1(3)
C28 C4 C5 C3 113.3(3)
C28 C4 C5 C6 -148.3(3)
C3 C4 C5 C6 98.4(3)
C7 C5 C6 C1 140.0(2)
C3 C5 C6 C1 -7.3(3)
C4 C5 C6 C1 -72.1(3)
C2 C1 C6 C5 11.2(3)
S2 C1 C6 C5 131.42(19)
S1 C1 C6 C5 -104.8(2)
C3 C5 C7 C8 -7.7(4)
C4 C5 C7 C8 65.0(4)
C6 C5 C7 C8 -149.2(3)
C3 C5 C7 C15 64.6(4)
C4 C5 C7 C15 137.3(3)
C6 C5 C7 C15 -76.9(4)
C5 C7 C8 C15 108.8(3)
C5 C7 C8 C9 -137.5(3)
C15 C7 C8 C9 113.7(3)
C15 C8 C9 C10 -74.3(4)
C7 C8 C9 C10 -146.4(3)
C8 C9 C10 C11 102.4(4)
C9 C10 C11 C12 -73.1(5)
C10 C11 C12 C13 1.0(6)
C11 C12 C13 C14 74.6(5)
C12 C13 C14 C15 -107.6(3)
C9 C8 C15 C14 3.4(5)
C7 C8 C15 C14 111.3(3)
C9 C8 C15 C7 -107.9(3)
C13 C14 C15 C8 71.4(4)
C13 C14 C15 C7 143.6(3)
C5 C7 C15 C8 -114.4(3)
C5 C7 C15 C14 134.8(3)
C8 C7 C15 C14 -110.7(3)
O2 S1 C16 C17 -139.6(2)
O1 S1 C16 C17 -10.6(3)
C1 S1 C16 C17 101.1(3)
O2 S1 C16 C21 35.0(3)
O1 S1 C16 C21 163.9(2)
C1 S1 C16 C21 -84.4(3)
C21 C16 C17 C18 1.0(5)
S1 C16 C17 C18 175.5(3)
C16 C17 C18 C19 -0.6(5)
C17 C18 C19 C20 0.2(5)
C18 C19 C20 C21 0.0(5)
C19 C20 C21 C16 0.3(5)
C17 C16 C21 C20 -0.8(5)
S1 C16 C21 C20 -175.1(2)
O4 S2 C22 C23 150.4(2)
O3 S2 C22 C23 20.4(3)
C1 S2 C22 C23 -97.5(3)
O4 S2 C22 C27 -26.8(3)
O3 S2 C22 C27 -156.8(2)
C1 S2 C22 C27 85.3(3)
C27 C22 C23 C24 -1.8(5)
S2 C22 C23 C24 -179.0(3)
C22 C23 C24 C25 -0.1(5)
C23 C24 C25 C26 1.6(5)
C24 C25 C26 C27 -1.2(5)
C25 C26 C27 C22 -0.7(5)
C23 C22 C27 C26 2.2(5)
S2 C22 C27 C26 179.4(3)
C3 C4 C28 C33 170.7(3)
C5 C4 C28 C33 98.9(3)
C3 C4 C28 C29 -10.2(5)
C5 C4 C28 C29 -81.9(4)
C33 C28 C29 C30 -1.4(4)
C4 C28 C29 C30 179.5(3)
C28 C29 C30 C31 1.9(5)
C29 C30 C31 C32 -1.3(5)
C30 C31 C32 C33 0.1(5)
C31 C32 C33 C28 0.4(5)
C29 C28 C33 C32 0.2(5)
C4 C28 C33 C32 179.4(3)
